data_2241988
loop_
_publ_author_name
'Gauchat, Eric'
'Nazarenko, Alexander Y.'

_publ_section_title
;
 Crystal structures of
 bis[(9<i>S</i>,13<i>S</i>,14<i>S</i>)-3-methoxy-17-methylmorphinanium]
 tetrachloridocobaltate and tetrachloridocuprate
;
_journal_coeditor_code SJ5517
_journal_issue 1
_journal_name_full 'Acta Crystallographica Section E'
_journal_page_first 63
_journal_page_last 67
_journal_paper_doi 10.1107/S2056989016019939
_journal_volume 73
_journal_year 2017
_chemical_formula_iupac '(C18 H26 N O)2 [Co Cl4]'
_chemical_formula_moiety '2(C18 H26 N O +), Cl4 Co 2-'
_chemical_formula_sum 'C36 H52 Cl4 Co N2 O2'
_chemical_formula_weight 745.52
_chemical_name_systematic
;
Bis[(9<i>S</i>,13<i>S</i>,14<i>S</i>)-3-methoxy-17-methylmorphinanium]
tetrachloridocobaltate
;
_space_group_crystal_system monoclinic
_space_group_IT_number 5
_space_group_name_Hall 'C 2y'
_space_group_name_H-M_alt 'C 1 2 1'
_symmetry_space_group_name_Hall 'C 2y'
_symmetry_space_group_name_H-M 'C 1 2 1'
_atom_sites_solution_hydrogens mixed
_audit_creation_method
;
Olex2 1.2
(compiled 2015.09.30 svn.r3233 for OlexSys, GUI svn.r5103)
;
_cell_angle_alpha 90
_cell_angle_beta 99.605(2)
_cell_angle_gamma 90
_cell_formula_units_Z 2
_cell_length_a 13.8447(6)
_cell_length_b 9.2316(4)
_cell_length_c 14.7018(6)
_cell_measurement_reflns_used 9174
_cell_measurement_temperature 173(2)
_cell_measurement_theta_max 28.30
_cell_measurement_theta_min 2.89
_cell_volume 1852.68(14)
_computing_cell_refinement
;
SAINT (Bruker, 2013)
;
_computing_data_collection
;
APEX2 (Bruker, 2013)
;
_computing_data_reduction
;
SAINT (Bruker, 2013)
;
_computing_molecular_graphics
;
<i>OLEX2</i> (Dolomanov <i>et al.</i>,  2009)
;
_computing_publication_material
;
<i>OLEX2</i> (Dolomanov <i>et al.</i>,  2009)
;
_computing_structure_refinement
;
SHELXL97 (Sheldrick, 2008)
;
_computing_structure_solution
;
SHELXT (Sheldrick, 2015)
;
_diffrn_ambient_temperature 173
_diffrn_measured_fraction_theta_full 0.999
_diffrn_measured_fraction_theta_max 0.998
_diffrn_measurement_device_type 'Bruker PHOTON-100 CMOS'
_diffrn_measurement_method '\f and \w scans'
_diffrn_radiation_type MoK\a
_diffrn_radiation_wavelength 0.71073
_diffrn_reflns_av_R_equivalents 0.0610
_diffrn_reflns_limit_h_max 18
_diffrn_reflns_limit_h_min -18
_diffrn_reflns_limit_k_max 12
_diffrn_reflns_limit_k_min -12
_diffrn_reflns_limit_l_max 19
_diffrn_reflns_limit_l_min -19
_diffrn_reflns_number 43153
_diffrn_reflns_theta_full 26.000
_diffrn_reflns_theta_max 28.772
_diffrn_reflns_theta_min 2.810
_diffrn_standards_number 0
_exptl_absorpt_coefficient_mu 0.785
_exptl_absorpt_correction_T_max 0.9785
_exptl_absorpt_correction_T_min 0.7610
_exptl_absorpt_correction_type multi-scan
_exptl_absorpt_process_details
;
(SADABS, Bruker, 2015)
;
_exptl_crystal_colour blue
_exptl_crystal_density_diffrn 1.336
_exptl_crystal_description plate
_exptl_crystal_F_000 786
_exptl_crystal_size_max 0.483
_exptl_crystal_size_mid 0.262
_exptl_crystal_size_min 0.141
_refine_diff_density_max 0.499
_refine_diff_density_min -0.257
_refine_ls_abs_structure_details
;
Flack <i>x</i> determined using 1711 quotients
[(<i>I</i>^+^)-(<i>I</i>^-^)]/[(<i>I</i>^+^)+(<i>I</i>^-^)]
(Parsons et al., 2013)
;
_refine_ls_abs_structure_Flack 0.000(7)
_refine_ls_extinction_method none
_refine_ls_goodness_of_fit_ref 1.041
_refine_ls_hydrogen_treatment mixed
_refine_ls_matrix_type full
_refine_ls_number_parameters 224
_refine_ls_number_reflns 4803
_refine_ls_number_restraints 1
_refine_ls_restrained_S_all 1.041
_refine_ls_R_factor_all 0.0454
_refine_ls_R_factor_gt 0.0342
_refine_ls_shift/su_max 0.000
_refine_ls_shift/su_mean 0.000
_refine_ls_structure_factor_coef Fsqd
_refine_ls_weighting_details 'w=1/[\s^2^(Fo^2^)+(0.0494P)^2^+0.4319P] where P=(Fo^2^+2Fc^2^)/3'
_refine_ls_weighting_scheme calc
_refine_ls_wR_factor_gt 0.0785
_refine_ls_wR_factor_ref 0.0832
_reflns_number_gt 4183
_reflns_number_total 4803
_reflns_threshold_expression 'I > 2\s(I)'
_cod_data_source_file sj5517sup1.cif
_cod_data_source_block a
_cod_database_code 2241988
_shelx_space_group_comment
;
The symmetry employed for this shelxl refinement is uniquely defined
by the following loop, which should always be used as a source of
symmetry information in preference to the above space-group names.
They are only intended as comments.
;
_shelx_estimated_absorpt_t_min 0.703
_shelx_estimated_absorpt_t_max 0.897

loop_
_space_group_symop_operation_xyz
'x, y, z'
'-x, y, -z'
'x+1/2, y+1/2, z'
'-x+1/2, y+1/2, -z'

loop_
_atom_site_type_symbol
_atom_site_label
_atom_site_fract_x
_atom_site_fract_y
_atom_site_fract_z
_atom_site_U_iso_or_equiv
_atom_site_adp_type
_atom_site_calc_flag
_atom_site_occupancy
O O1 0.16362(18) 0.6052(3) 0.55317(15) 0.0489(6) Uani d 1
N N1 0.25197(17) 0.4294(2) 0.12297(15) 0.0277(5) Uani d 1
C C3 0.1767(2) 0.6210(3) 0.4633(2) 0.0363(7) Uani d 1
C C4 0.2614(2) 0.5804(3) 0.43052(18) 0.0302(5) Uani d 1
H H4 0.316(2) 0.5398(15) 0.4727(15) 0.036 Uiso calc 1
C C12 0.26809(18) 0.5975(3) 0.33709(17) 0.0257(5) Uani d 1
C C11 0.1890(2) 0.6534(3) 0.27670(18) 0.0295(6) Uani d 1
C C1 0.1055(2) 0.6958(4) 0.3114(2) 0.0429(7) Uani d 1
H H1A 0.055(2) 0.7347(18) 0.2728(17) 0.051 Uiso calc 1
C C2 0.0990(2) 0.6796(5) 0.4031(2) 0.0467(8) Uani d 1
H H2 0.037(3) 0.7107(14) 0.4268(10) 0.056 Uiso calc 1
C C18 0.2367(3) 0.5315(4) 0.6139(2) 0.0544(10) Uani d 1
H H18A 0.2440(18) 0.436(3) 0.5914(14) 0.082 Uiso calc 1
H H18B 0.2184(13) 0.526(3) 0.6733(18) 0.082 Uiso calc 1
H H18C 0.2970(18) 0.582(2) 0.6180(18) 0.082 Uiso calc 1
C C10 0.1886(2) 0.6676(3) 0.17396(18) 0.0320(6) Uani d 1
H H10A 0.1270(16) 0.6305(10) 0.1415(9) 0.038 Uiso calc 1
H H10B 0.1917(2) 0.770(3) 0.1590(4) 0.038 Uiso calc 1
C C9 0.2708(2) 0.5904(3) 0.13877(18) 0.0277(5) Uani d 1
H H9 0.2785(4) 0.6312(16) 0.084(2) 0.033 Uiso calc 1
C C14 0.3669(2) 0.6068(3) 0.20608(18) 0.0291(5) Uani d 1
H H14 0.4161(19) 0.554(2) 0.1814(9) 0.035 Uiso calc 1
C C8 0.3998(3) 0.7643(4) 0.2153(2) 0.0424(7) Uani d 1
H H8A 0.3525(15) 0.8185(17) 0.2353(6) 0.051 Uiso calc 1
H H8B 0.4083(3) 0.7987(12) 0.1591(17) 0.051 Uiso calc 1
C C7 0.4956(3) 0.7790(5) 0.2833(2) 0.0519(9) Uani d 1
H H7A 0.5481(18) 0.7293(17) 0.2587(9) 0.062 Uiso calc 1
H H7B 0.5132(7) 0.881(3) 0.2911(3) 0.062 Uiso calc 1
C C6 0.4853(2) 0.7140(5) 0.3763(2) 0.0458(8) Uani d 1
H H6A 0.4353(13) 0.7693(15) 0.4036(8) 0.055 Uiso calc 1
H H6B 0.5490(17) 0.7216(5) 0.4192(12) 0.055 Uiso calc 1
C C5 0.4548(2) 0.5556(4) 0.36542(19) 0.0374(7) Uani d 1
H H5A 0.4490(2) 0.5175(12) 0.4233(17) 0.045 Uiso calc 1
H H5B 0.5036(14) 0.5032(16) 0.3426(6) 0.045 Uiso calc 1
C C13 0.35654(19) 0.5369(3) 0.29939(17) 0.0267(5) Uani d 1
C C15 0.33688(19) 0.3737(4) 0.28147(16) 0.0297(5) Uani d 1
H H15A 0.3903(14) 0.3325(11) 0.2615(5) 0.036 Uiso calc 1
H H15B 0.3292(3) 0.3292(12) 0.3359(14) 0.036 Uiso calc 1
C C16 0.2462(2) 0.3475(3) 0.20999(18) 0.0302(6) Uani d 1
H H16A 0.2401(3) 0.248(3) 0.1968(4) 0.036 Uiso calc 1
H H16B 0.1903(15) 0.3772(8) 0.2337(7) 0.036 Uiso calc 1
C C17 0.1662(2) 0.3993(4) 0.0495(2) 0.0412(7) Uani d 1
H H17A 0.1063(15) 0.427(3) 0.0712(9) 0.062 Uiso calc 1
H H17B 0.1640(12) 0.296(3) 0.0350(13) 0.062 Uiso calc 1
H H17C 0.1725(10) 0.455(3) -0.0055(16) 0.062 Uiso calc 1
Co Co1 0.5000 0.37707(5) 0.0000 0.02972(14) Uani d 1
Cl Cl1 0.41931(5) 0.22074(7) 0.08249(4) 0.03266(16) Uani d 1
Cl Cl2 0.61476(7) 0.52069(9) 0.08226(7) 0.0570(3) Uani d 1
H H1 0.306(3) 0.389(5) 0.102(2) 0.045(9) Uiso d 1

loop_
_atom_site_aniso_label
_atom_site_aniso_U_11
_atom_site_aniso_U_22
_atom_site_aniso_U_33
_atom_site_aniso_U_12
_atom_site_aniso_U_13
_atom_site_aniso_U_23
O1 0.0563(15) 0.0602(15) 0.0369(11) 0.0015(13) 0.0271(10) -0.0068(11)
N1 0.0275(11) 0.0271(11) 0.0289(11) 0.0014(9) 0.0057(9) -0.0015(8)
C3 0.0418(16) 0.0377(16) 0.0331(14) -0.0024(13) 0.0173(12) -0.0085(12)
C4 0.0307(13) 0.0330(14) 0.0279(12) 0.0019(12) 0.0083(10) -0.0013(11)
C12 0.0254(12) 0.0264(12) 0.0267(11) 0.0021(11) 0.0079(9) -0.0019(10)
C11 0.0274(13) 0.0308(14) 0.0306(13) 0.0074(11) 0.0054(10) -0.0041(10)
C1 0.0319(15) 0.0512(19) 0.0450(16) 0.0152(14) 0.0048(13) -0.0101(15)
C2 0.0362(16) 0.060(2) 0.0474(17) 0.0076(15) 0.0187(14) -0.0163(16)
C18 0.083(3) 0.049(2) 0.0373(17) 0.000(2) 0.0278(18) 0.0019(15)
C10 0.0346(14) 0.0312(13) 0.0286(12) 0.0069(12) 0.0009(11) 0.0000(10)
C9 0.0344(14) 0.0254(12) 0.0236(11) -0.0031(11) 0.0054(10) 0.0037(10)
C14 0.0279(13) 0.0341(14) 0.0271(12) -0.0018(11) 0.0097(10) 0.0007(11)
C8 0.0501(19) 0.0430(18) 0.0353(15) -0.0152(15) 0.0104(13) -0.0005(13)
C7 0.0452(19) 0.062(2) 0.0488(19) -0.0242(17) 0.0089(15) -0.0114(17)
C6 0.0308(15) 0.065(2) 0.0392(15) -0.0089(16) -0.0003(12) -0.0110(16)
C5 0.0239(13) 0.057(2) 0.0296(13) 0.0048(13) 0.0008(11) -0.0016(13)
C13 0.0215(12) 0.0371(15) 0.0220(11) 0.0024(11) 0.0053(9) 0.0004(10)
C15 0.0332(13) 0.0313(13) 0.0259(11) 0.0103(13) 0.0089(10) 0.0048(12)
C16 0.0345(14) 0.0242(14) 0.0335(13) -0.0016(11) 0.0108(11) 0.0024(10)
C17 0.0424(16) 0.0376(18) 0.0391(15) -0.0017(14) -0.0062(12) -0.0043(13)
Co1 0.0263(3) 0.0280(3) 0.0351(3) 0.000 0.0058(2) 0.000
Cl1 0.0312(3) 0.0354(3) 0.0342(3) -0.0025(3) 0.0137(3) -0.0038(3)
Cl2 0.0577(5) 0.0342(4) 0.0711(6) -0.0164(4) -0.0130(4) 0.0022(4)

loop_
_atom_type_symbol
_atom_type_description
_atom_type_scat_dispersion_real
_atom_type_scat_dispersion_imag
_atom_type_scat_source
C C 0.0033 0.0016 'International Tables Vol C Tables 4.2.6.8 and 6.1.1.4'
H H 0.0000 0.0000 'International Tables Vol C Tables 4.2.6.8 and 6.1.1.4'
N N 0.0061 0.0033 'International Tables Vol C Tables 4.2.6.8 and 6.1.1.4'
O O 0.0106 0.0060 'International Tables Vol C Tables 4.2.6.8 and 6.1.1.4'
Cl Cl 0.1484 0.1585 'International Tables Vol C Tables 4.2.6.8 and 6.1.1.4'
Co Co 0.3494 0.9721 'International Tables Vol C Tables 4.2.6.8 and 6.1.1.4'

loop_
_geom_angle_atom_site_label_1
_geom_angle_atom_site_label_2
_geom_angle_atom_site_label_3
_geom_angle_site_symmetry_1
_geom_angle_site_symmetry_3
_geom_angle
C3 O1 C18 . . 117.8(3)
C9 N1 H1 . . 109(3)
C16 N1 C9 . . 113.3(2)
C16 N1 H1 . . 104(2)
C17 N1 C9 . . 112.9(2)
C17 N1 C16 . . 112.0(2)
C17 N1 H1 . . 106(2)
O1 C3 C4 . . 124.0(3)
O1 C3 C2 . . 116.3(3)
C2 C3 C4 . . 119.7(3)
C3 C4 H4 . . 119.8
C3 C4 C12 . . 120.4(3)
C12 C4 H4 . . 119.8
C4 C12 C13 . . 120.1(2)
C11 C12 C4 . . 119.6(2)
C11 C12 C13 . . 119.8(2)
C12 C11 C1 . . 118.9(3)
C12 C11 C10 . . 122.7(2)
C1 C11 C10 . . 118.3(3)
C11 C1 H1A . . 119.3
C2 C1 C11 . . 121.4(3)
C2 C1 H1A . . 119.3
C3 C2 H2 . . 120.1
C1 C2 C3 . . 119.9(3)
C1 C2 H2 . . 120.1
O1 C18 H18A . . 109.5
O1 C18 H18B . . 109.5
O1 C18 H18C . . 109.5
H18A C18 H18B . . 109.5
H18A C18 H18C . . 109.5
H18B C18 H18C . . 109.5
C11 C10 H10A . . 108.5
C11 C10 H10B . . 108.5
H10A C10 H10B . . 107.5
C9 C10 C11 . . 115.1(2)
C9 C10 H10A . . 108.5
C9 C10 H10B . . 108.5
N1 C9 H9 . . 108.3
N1 C9 C14 . . 107.7(2)
C10 C9 N1 . . 113.3(2)
C10 C9 H9 . . 108.3
C10 C9 C14 . . 110.9(2)
C14 C9 H9 . . 108.3
C9 C14 H14 . . 107.5
C9 C14 C13 . . 109.5(2)
C8 C14 C9 . . 111.5(2)
C8 C14 H14 . . 107.5
C8 C14 C13 . . 113.0(2)
C13 C14 H14 . . 107.5
C14 C8 H8A . . 109.5
C14 C8 H8B . . 109.5
C14 C8 C7 . . 110.9(3)
H8A C8 H8B . . 108.0
C7 C8 H8A . . 109.5
C7 C8 H8B . . 109.5
C8 C7 H7A . . 109.5
C8 C7 H7B . . 109.5
H7A C7 H7B . . 108.1
C6 C7 C8 . . 110.6(3)
C6 C7 H7A . . 109.5
C6 C7 H7B . . 109.5
C7 C6 H6A . . 109.6
C7 C6 H6B . . 109.6
C7 C6 C5 . . 110.5(3)
H6A C6 H6B . . 108.1
C5 C6 H6A . . 109.6
C5 C6 H6B . . 109.6
C6 C5 H5A . . 109.2
C6 C5 H5B . . 109.2
C6 C5 C13 . . 111.9(3)
H5A C5 H5B . . 107.9
C13 C5 H5A . . 109.2
C13 C5 H5B . . 109.2
C12 C13 C14 . . 111.5(2)
C12 C13 C5 . . 113.9(2)
C12 C13 C15 . . 106.8(2)
C14 C13 C15 . . 107.2(2)
C5 C13 C14 . . 108.0(2)
C5 C13 C15 . . 109.1(2)
C13 C15 H15A . . 109.2
C13 C15 H15B . . 109.2
H15A C15 H15B . . 107.9
C16 C15 C13 . . 112.1(2)
C16 C15 H15A . . 109.2
C16 C15 H15B . . 109.2
N1 C16 C15 . . 110.8(2)
N1 C16 H16A . . 109.5
N1 C16 H16B . . 109.5
C15 C16 H16A . . 109.5
C15 C16 H16B . . 109.5
H16A C16 H16B . . 108.1
N1 C17 H17A . . 109.5
N1 C17 H17B . . 109.5
N1 C17 H17C . . 109.5
H17A C17 H17B . . 109.5
H17A C17 H17C . . 109.5
H17B C17 H17C . . 109.5
Cl1 Co1 Cl1 2_655 . 101.95(4)
Cl2 Co1 Cl1 2_655 . 106.94(3)
Cl2 Co1 Cl1 . 2_655 106.94(3)
Cl2 Co1 Cl1 . . 116.59(3)
Cl2 Co1 Cl1 2_655 2_655 116.59(3)
Cl2 Co1 Cl2 . 2_655 108.13(5)

loop_
_geom_bond_atom_site_label_1
_geom_bond_atom_site_label_2
_geom_bond_site_symmetry_2
_geom_bond_distance
O1 C3 . 1.372(3)
O1 C18 . 1.408(5)
N1 C9 . 1.520(3)
N1 C16 . 1.500(3)
N1 C17 . 1.491(3)
N1 H1 . 0.93(4)
C3 C4 . 1.391(4)
C3 C2 . 1.384(5)
C4 H4 . 0.97(3)
C4 C12 . 1.401(3)
C12 C11 . 1.389(4)
C12 C13 . 1.532(3)
C11 C1 . 1.396(4)
C11 C10 . 1.515(4)
C1 H1A . 0.90(4)
C1 C2 . 1.375(5)
C2 H2 . 1.02(4)
C18 H18A . 0.95(3)
C18 H18B . 0.95(3)
C18 H18C . 0.95(3)
C10 H10A . 0.97(2)
C10 H10B . 0.97(2)
C10 C9 . 1.506(4)
C9 H9 . 0.91(3)
C9 C14 . 1.527(4)
C14 H14 . 0.96(4)
C14 C8 . 1.523(4)
C14 C13 . 1.544(4)
C8 H8A . 0.91(3)
C8 H8B . 0.91(3)
C8 C7 . 1.527(5)
C7 H7A . 0.98(3)
C7 H7B . 0.98(3)
C7 C6 . 1.521(5)
C6 H6A . 1.00(3)
C6 H6B . 1.00(3)
C6 C5 . 1.523(6)
C5 H5A . 0.94(3)
C5 H5B . 0.94(3)
C5 C13 . 1.543(4)
C13 C15 . 1.546(4)
C15 H15A . 0.92(2)
C15 H15B . 0.92(2)
C15 C16 . 1.516(4)
C16 H16A . 0.94(2)
C16 H16B . 0.94(2)
C17 H17A . 0.97(2)
C17 H17B . 0.97(2)
C17 H17C . 0.97(2)
Co1 Cl1 2_655 2.2920(7)
Co1 Cl1 . 2.2921(7)
Co1 Cl2 2_655 2.2592(8)
Co1 Cl2 . 2.2591(8)

loop_
_geom_hbond_atom_site_label_D
_geom_hbond_atom_site_label_H
_geom_hbond_atom_site_label_A
_geom_hbond_site_symmetry_A
_geom_hbond_distance_DH
_geom_hbond_distance_HA
_geom_hbond_distance_DA
_geom_hbond_angle_DHA
N1 H1 Cl1 . 0.93(4) 2.26(4) 3.145(2) 158(4)
C10 H10B Cl2 3_455 0.97(3) 2.71(2) 3.609(3) 153.3(5)
C17 H17B Cl2 3_445 0.98(3) 2.75(3) 3.615(4) 147.9(14)

loop_
_geom_torsion_atom_site_label_1
_geom_torsion_atom_site_label_2
_geom_torsion_atom_site_label_3
_geom_torsion_atom_site_label_4
_geom_torsion
O1 C3 C4 C12 178.7(3)
O1 C3 C2 C1 -178.5(3)
N1 C9 C14 C8 171.6(2)
N1 C9 C14 C13 -62.6(3)
C3 C4 C12 C11 -1.0(4)
C3 C4 C12 C13 -173.0(3)
C4 C3 C2 C1 0.7(5)
C4 C12 C11 C1 2.2(4)
C4 C12 C11 C10 -176.6(3)
C4 C12 C13 C14 -162.0(2)
C4 C12 C13 C5 -39.4(4)
C4 C12 C13 C15 81.2(3)
C12 C11 C1 C2 -1.9(5)
C12 C11 C10 C9 11.7(4)
C12 C13 C15 C16 61.8(3)
C11 C12 C13 C14 26.0(4)
C11 C12 C13 C5 148.6(3)
C11 C12 C13 C15 -90.8(3)
C11 C1 C2 C3 0.4(6)
C11 C10 C9 N1 81.1(3)
C11 C10 C9 C14 -40.1(3)
C1 C11 C10 C9 -167.1(3)
C2 C3 C4 C12 -0.4(5)
C18 O1 C3 C4 -6.0(5)
C18 O1 C3 C2 173.2(3)
C10 C11 C1 C2 176.9(3)
C10 C9 C14 C8 -63.9(3)
C10 C9 C14 C13 61.9(3)
C9 N1 C16 C15 -54.1(3)
C9 C14 C8 C7 179.6(2)
C9 C14 C13 C12 -54.0(3)
C9 C14 C13 C5 -180.0(2)
C9 C14 C13 C15 62.5(3)
C14 C8 C7 C6 -55.7(4)
C14 C13 C15 C16 -57.8(3)
C8 C14 C13 C12 71.0(3)
C8 C14 C13 C5 -55.0(3)
C8 C14 C13 C15 -172.5(2)
C8 C7 C6 C5 57.4(4)
C7 C6 C5 C13 -59.0(4)
C6 C5 C13 C12 -68.1(3)
C6 C5 C13 C14 56.4(3)
C6 C5 C13 C15 172.6(2)
C5 C13 C15 C16 -174.6(2)
C13 C12 C11 C1 174.2(3)
C13 C12 C11 C10 -4.6(4)
C13 C14 C8 C7 55.7(3)
C13 C15 C16 N1 53.7(3)
C16 N1 C9 C10 -64.7(3)
C16 N1 C9 C14 58.4(3)
C17 N1 C9 C10 63.9(3)
C17 N1 C9 C14 -173.0(2)
C17 N1 C16 C15 176.9(2)

_cod_database_fobs_code 2241988
